data_4322000
loop_
_publ_author_name
'Bert D. Alleyne'
'Hazel-Ann Hosein'
'Hema Jaggernauth'
'Lincoln A. Hall'
'Andrew J. P. White'
'David J. Williams'

_publ_section_title
;
 First Row Transition Metal Complexes of 1-Methylcyclobutenedione, a
 Monosubstituted Squarate Ligand
;
_journal_name_full 'Inorganic Chemistry'
_journal_page_first 2416
_journal_page_last 2421
_journal_paper_doi 10.1021/ic981011k
_journal_volume 38
_journal_year 1999
_chemical_formula_sum 'C10 H14 Mn O10'
_chemical_formula_weight 349.15
_chemical_name_systematic
; 
 ? 
;
_space_group_IT_number 14
_symmetry_cell_setting monoclinic
_symmetry_space_group_name_Hall '-P 2yn'
_symmetry_space_group_name_H-M 'P 1 21/n 1'
_atom_sites_solution_hydrogens geom
_atom_sites_solution_primary direct
_atom_sites_solution_secondary difmap
_audit_creation_method SHELXL
_cell_angle_alpha 90.00
_cell_angle_beta 93.230(7)
_cell_angle_gamma 90.00
_cell_formula_units_Z 4
_cell_length_a 8.8258(8)
_cell_length_b 16.1527(14)
_cell_length_c 9.9084(8)
_cell_measurement_reflns_used 23
_cell_measurement_temperature 293(2)
_cell_measurement_theta_max 15.01
_cell_measurement_theta_min 5.25
_cell_volume 1410.3(2)
_computing_cell_refinement 'Siemens XSCANS'
_computing_data_collection 'Siemens XSCANS'
_computing_data_reduction 'Siemens SHELXTL'
_computing_molecular_graphics 'Siemens SHELXTL'
_computing_publication_material 'Siemens SHELXTL'
_computing_structure_refinement 'SHELXL-93 (Sheldrick, 1993)'
_computing_structure_solution 'SHELXS-86 (Sheldrick, 1990)'
_diffrn_ambient_temperature 293(2)
_diffrn_measurement_device 'Siemens P4'
_diffrn_measurement_method '\w scans'
_diffrn_radiation_monochromator graphite
_diffrn_radiation_source 'fine-focus sealed tube'
_diffrn_radiation_type MoK\a
_diffrn_radiation_wavelength 0.71073
_diffrn_reflns_av_R_equivalents 0.0253
_diffrn_reflns_av_sigmaI/netI 0.0416
_diffrn_reflns_limit_h_max 12
_diffrn_reflns_limit_h_min 0
_diffrn_reflns_limit_k_max 22
_diffrn_reflns_limit_k_min 0
_diffrn_reflns_limit_l_max 13
_diffrn_reflns_limit_l_min -13
_diffrn_reflns_number 4344
_diffrn_reflns_theta_max 30.00
_diffrn_reflns_theta_min 2.41
_diffrn_standards_decay_% 6.38
_diffrn_standards_interval_count 97
_diffrn_standards_number 3
_exptl_absorpt_coefficient_mu 0.984
_exptl_absorpt_correction_T_max 0.5757
_exptl_absorpt_correction_T_min 0.4905
_exptl_absorpt_correction_type Semi-empirical
_exptl_crystal_colour Yellow
_exptl_crystal_density_diffrn 1.644
_exptl_crystal_description Prisms
_exptl_crystal_F_000 716
_exptl_crystal_size_max 0.73
_exptl_crystal_size_mid 0.33
_exptl_crystal_size_min 0.33
_refine_diff_density_max 0.390
_refine_diff_density_min -0.301
_refine_diff_density_rms 0.069
_refine_ls_extinction_coef 0.0238(14)
_refine_ls_extinction_expression Fc^*^=kFc[1+0.001xFc^2^\l^3^/sin(2\q)]^-1/4^
_refine_ls_extinction_method SHELXL
_refine_ls_goodness_of_fit_all 1.048
_refine_ls_goodness_of_fit_obs 1.081
_refine_ls_matrix_type full
_refine_ls_number_parameters 223
_refine_ls_number_reflns 4109
_refine_ls_number_restraints 8
_refine_ls_restrained_S_all 1.048
_refine_ls_restrained_S_obs 1.080
_refine_ls_R_factor_all 0.0506
_refine_ls_R_factor_obs 0.0376
_refine_ls_shift/esd_max 0.000
_refine_ls_shift/esd_mean 0.000
_refine_ls_structure_factor_coef Fsqd
_refine_ls_weighting_details 'w=1/[\s^2^(Fo^2^)+(0.0473P)^2^+0.3065P] where P=(Fo^2^+2Fc^2^)/3'
_refine_ls_weighting_scheme calc
_refine_ls_wR_factor_all 0.1058
_refine_ls_wR_factor_obs 0.0973
_reflns_number_observed 3303
_reflns_number_total 4109
_reflns_observed_criterion >2sigma(I)
_cod_data_source_file ic981011k_3.cif
_cod_data_source_block LH9602
_cod_depositor_comments
;
The following automatic conversions were performed:

'_refine_ls_weighting_scheme' value 'calc
w=1/[\s^2^(Fo^2^)+(0.0473P)^2^+0.3065P] where P=(Fo^2^+2Fc^2^)/3' was
changed to 'calc'. New tag '_refine_ls_weighting_details' was
created. The value of the new tag was set to
'w=1/[\s^2^(Fo^2^)+(0.0473P)^2^+0.3065P] where P=(Fo^2^+2Fc^2^)/3'.

Automatic conversion script
Id: cif_fix_values 3143 2015-03-26 13:38:13Z robertas 
;
_cod_original_formula_sum 'C10 H14 O10 Mn'
_cod_database_code 4322000

loop_
_symmetry_equiv_pos_as_xyz
'x, y, z'
'-x+1/2, y+1/2, -z+1/2'
'-x, -y, -z'
'x-1/2, -y-1/2, z-1/2'

loop_
_atom_site_aniso_label
_atom_site_aniso_U_11
_atom_site_aniso_U_22
_atom_site_aniso_U_33
_atom_site_aniso_U_23
_atom_site_aniso_U_13
_atom_site_aniso_U_12
Mn 0.0297(2) 0.01738(14) 0.02642(15) 0.00024(9) -0.00612(10) -0.00042(9)
O1 0.0411(8) 0.0255(6) 0.0316(7) 0.0034(5) 0.0016(6) 0.0050(5)
O2 0.0427(8) 0.0257(6) 0.0344(7) 0.0031(5) -0.0167(6) -0.0043(6)
O3 0.0413(8) 0.0299(7) 0.0319(7) 0.0033(5) 0.0015(6) 0.0088(6)
O4 0.0399(8) 0.0281(7) 0.0326(7) 0.0008(5) -0.0136(6) 0.0015(6)
O5 0.0395(7) 0.0197(6) 0.0373(7) 0.0038(5) -0.0098(6) -0.0051(5)
C5 0.0270(8) 0.0208(7) 0.0259(8) -0.0009(6) -0.0008(6) -0.0033(6)
C6 0.0304(8) 0.0200(7) 0.0252(7) 0.0008(6) -0.0008(6) -0.0043(6)
O6 0.0368(7) 0.0273(6) 0.0322(7) 0.0023(5) -0.0071(5) -0.0100(5)
C7 0.0314(9) 0.0220(8) 0.0302(8) 0.0025(6) -0.0014(7) -0.0015(6)
C8 0.0272(8) 0.0228(7) 0.0265(8) 0.0018(6) -0.0007(6) -0.0015(6)
O8 0.0378(7) 0.0311(7) 0.0330(7) 0.0069(5) -0.0112(6) -0.0081(6)
C9 0.0585(14) 0.0251(9) 0.0557(13) 0.0115(9) -0.0208(11) -0.0057(9)
O10 0.0388(7) 0.0175(6) 0.0467(8) -0.0001(5) -0.0149(6) 0.0000(5)
C10 0.0263(8) 0.0203(7) 0.0308(8) 0.0010(6) -0.0052(6) -0.0017(6)
C11 0.0305(8) 0.0195(7) 0.0330(9) 0.0009(6) -0.0051(7) -0.0028(6)
O11 0.0498(8) 0.0240(6) 0.0475(8) -0.0020(6) -0.0215(7) -0.0035(6)
C12 0.0281(8) 0.0214(8) 0.0366(9) 0.0011(7) -0.0047(7) 0.0003(6)
C13 0.0282(8) 0.0210(7) 0.0356(9) 0.0024(6) -0.0078(7) 0.0006(6)
O13 0.0497(9) 0.0306(7) 0.0475(9) -0.0018(6) -0.0263(7) 0.0034(6)
C14 0.0427(12) 0.0248(9) 0.069(2) -0.0013(9) -0.0118(11) 0.0073(8)

loop_
_atom_site_label
_atom_site_type_symbol
_atom_site_fract_x
_atom_site_fract_y
_atom_site_fract_z
_atom_site_U_iso_or_equiv
_atom_site_thermal_displace_type
_atom_site_occupancy
_atom_site_calc_flag
_atom_site_refinement_flags
_atom_site_disorder_group
Mn Mn 0.04016(3) 0.12433(2) 0.20956(3) 0.02480(10) Uani 1 d . .
O1 O 0.2299(2) 0.09012(8) 0.09554(14) 0.0327(3) Uani 1 d D .
H1A H 0.2307(36) 0.1167(15) 0.0175(16) 0.059(9) Uiso 1 d D .
H1B H 0.2583(31) 0.0369(8) 0.0911(30) 0.059(8) Uiso 1 d D .
O2 O 0.1635(2) 0.08257(9) 0.39083(14) 0.0349(3) Uani 1 d D .
H2A H 0.2386(24) 0.1069(17) 0.4409(26) 0.061(9) Uiso 1 d D .
H2B H 0.1670(31) 0.0285(7) 0.4107(27) 0.052(8) Uiso 1 d D .
O3 O -0.1488(2) 0.16288(9) 0.32763(14) 0.0344(3) Uani 1 d D .
H3A H -0.1902(27) 0.2132(9) 0.3280(27) 0.045(7) Uiso 1 d D .
H3B H -0.1427(36) 0.1385(17) 0.4088(16) 0.060(9) Uiso 1 d D .
O4 O -0.0815(2) 0.16727(8) 0.02880(15) 0.0341(3) Uani 1 d D .
H4A H -0.1542(26) 0.1377(16) -0.0157(28) 0.063(9) Uiso 1 d D .
H4B H -0.0982(31) 0.2216(7) 0.0194(27) 0.052(8) Uiso 1 d D .
O5 O -0.0660(2) 0.00000(8) 0.18513(14) 0.0326(3) Uani 1 d . .
C5 C -0.0537(2) -0.06807(10) 0.2371(2) 0.0247(3) Uani 1 d . .
C6 C -0.1331(2) -0.15061(10) 0.2191(2) 0.0253(3) Uani 1 d . .
O6 O -0.2388(2) -0.17668(8) 0.14331(14) 0.0325(3) Uani 1 d . .
C7 C -0.0372(2) -0.18398(11) 0.3261(2) 0.0280(3) Uani 1 d . .
C8 C 0.0419(2) -0.10805(11) 0.3498(2) 0.0256(3) Uani 1 d . .
O8 O 0.1458(2) -0.08269(9) 0.42927(14) 0.0345(3) Uani 1 d . .
C9 C -0.0255(3) -0.26669(13) 0.3884(3) 0.0473(6) Uani 1 d . .
H9A H -0.1141(3) -0.29871(13) 0.3627(3) 0.071 Uiso 1 d R .
H9B H -0.0160(3) -0.26127(13) 0.4850(3) 0.071 Uiso 1 d R .
H9C H 0.0634(3) -0.29432(13) 0.3595(3) 0.071 Uiso 1 d R .
O10 O 0.1415(2) 0.24880(8) 0.24855(15) 0.0350(3) Uani 1 d . .
C10 C 0.0920(2) 0.31838(10) 0.2294(2) 0.0261(3) Uani 1 d . .
C11 C 0.1192(2) 0.40121(11) 0.2941(2) 0.0279(4) Uani 1 d . .
O11 O 0.2067(2) 0.42617(9) 0.3876(2) 0.0413(4) Uani 1 d . .
C12 C 0.0044(2) 0.43627(11) 0.2051(2) 0.0290(4) Uani 1 d . .
C13 C -0.0260(2) 0.35983(11) 0.1366(2) 0.0286(4) Uani 1 d . .
O13 O -0.1127(2) 0.33499(9) 0.0428(2) 0.0437(4) Uani 1 d . .
C14 C -0.0614(3) 0.52004(13) 0.1915(3) 0.0460(6) Uani 1 d . .
H14A H -0.1332(3) 0.52155(13) 0.1151(3) 0.069 Uiso 1 d R .
H14B H 0.0177(3) 0.55976(13) 0.1795(3) 0.069 Uiso 1 d R .
H14C H -0.1111(3) 0.53426(13) 0.2721(3) 0.069 Uiso 1 d R .

loop_
_atom_type_symbol
_atom_type_description
_atom_type_scat_dispersion_real
_atom_type_scat_dispersion_imag
_atom_type_scat_source
C C 0.0033 0.0016 'International Tables Vol C Tables 4.2.6.8 and 6.1.1.4'
H H 0.0000 0.0000 'International Tables Vol C Tables 4.2.6.8 and 6.1.1.4'
O O 0.0106 0.0060 'International Tables Vol C Tables 4.2.6.8 and 6.1.1.4'
Mn Mn 0.3368 0.7283 'International Tables Vol C Tables 4.2.6.8 and 6.1.1.4'

loop_
_geom_angle_atom_site_label_1
_geom_angle_atom_site_label_2
_geom_angle_atom_site_label_3
_geom_angle
_geom_angle_site_symmetry_1
_geom_angle_site_symmetry_3
_geom_angle_publ_flag
O1 Mn O4 90.72(6) . . ?
O1 Mn O2 89.17(6) . . ?
O4 Mn O2 179.36(6) . . ?
O1 Mn O3 178.08(6) . . ?
O4 Mn O3 89.63(6) . . ?
O2 Mn O3 90.46(6) . . ?
O1 Mn O5 92.67(5) . . ?
O4 Mn O5 90.75(5) . . ?
O2 Mn O5 89.89(5) . . ?
O3 Mn O5 89.21(6) . . ?
O1 Mn O10 90.35(6) . . ?
O4 Mn O10 91.72(5) . . ?
O2 Mn O10 87.65(5) . . ?
O3 Mn O10 87.75(6) . . ?
O5 Mn O10 176.07(5) . . ?
C5 O5 Mn 138.01(12) . . ?
O5 C5 C8 137.2(2) . . ?
O5 C5 C6 135.8(2) . . ?
C8 C5 C6 86.90(12) . . ?
O6 C6 C7 135.9(2) . . ?
O6 C6 C5 134.4(2) . . ?
C7 C6 C5 89.65(13) . . ?
C8 C7 C6 93.53(14) . . ?
C8 C7 C9 133.6(2) . . ?
C6 C7 C9 132.8(2) . . ?
O8 C8 C7 136.4(2) . . ?
O8 C8 C5 133.6(2) . . ?
C7 C8 C5 89.91(13) . . ?
C10 O10 Mn 132.10(12) . . ?
O10 C10 C11 135.4(2) . . ?
O10 C10 C13 137.3(2) . . ?
C11 C10 C13 87.28(13) . . ?
O11 C11 C12 136.5(2) . . ?
O11 C11 C10 133.5(2) . . ?
C12 C11 C10 89.94(14) . . ?
C11 C12 C13 93.35(14) . . ?
C11 C12 C14 133.2(2) . . ?
C13 C12 C14 133.5(2) . . ?
O13 C13 C12 136.9(2) . . ?
O13 C13 C10 133.7(2) . . ?
C12 C13 C10 89.40(14) . . ?

loop_
_geom_bond_atom_site_label_1
_geom_bond_atom_site_label_2
_geom_bond_distance
_geom_bond_site_symmetry_2
_geom_bond_publ_flag
Mn O1 2.1447(15) . ?
Mn O4 2.1508(13) . ?
Mn O2 2.1554(13) . ?
Mn O3 2.1809(15) . ?
Mn O5 2.2234(13) . ?
Mn O10 2.2253(13) . ?
O5 C5 1.216(2) . ?
C5 C8 1.506(2) . ?
C5 C6 1.512(2) . ?
C6 O6 1.238(2) . ?
C6 C7 1.425(2) . ?
C7 C8 1.424(2) . ?
C7 C9 1.473(3) . ?
C8 O8 1.244(2) . ?
O10 C10 1.217(2) . ?
C10 C11 1.497(2) . ?
C10 C13 1.507(2) . ?
C11 O11 1.240(2) . ?
C11 C12 1.423(2) . ?
C12 C13 1.427(2) . ?
C12 C14 1.476(3) . ?
C13 O13 1.237(2) . ?
